data_7703871
loop_
_publ_author_name
'Hanf, Schirin'
'Colebatch, Annie L.'
'Stehr, Philipp'
'Garc\'ia-Rodr\'iguez, Ra\'ul'
'Hey-Hawkins, Evamarie'
'Wright, Dominic S.'

_publ_section_title
;
 An experimental and theoretical study of the coordination and donor
 properties of tris-2-pyridyl-phosphine ligands.
;
_journal_issue 16
_journal_name_full 'Dalton transactions (Cambridge, England : 2003)'
_journal_page_first 5312
_journal_page_last 5322
_journal_paper_doi 10.1039/d0dt00609b
_journal_volume 49
_journal_year 2020
_chemical_formula_moiety 'C34 H18 Br6 Mo N6 O4 P2'
_chemical_formula_sum 'C34 H18 Br6 Mo N6 O4 P2'
_chemical_formula_weight 1211.88
_space_group_crystal_system triclinic
_space_group_IT_number 2
_space_group_name_Hall '-P 1'
_space_group_name_H-M_alt 'P -1'
_atom_sites_solution_hydrogens geom
_audit_creation_method
;
CrysAlisPro, Agilent Technologies,
Version 1.171.37.35 (release 13-08-2014 CrysAlis171 .NET)
(compiled Aug 13 2014,18:06:01)
;
_audit_update_record
;
2020-02-12 deposited with the CCDC.	2020-03-26 downloaded from the CCDC.
;
_cell_angle_alpha 79.702(3)
_cell_angle_beta 84.994(4)
_cell_angle_gamma 65.607(5)
_cell_formula_units_Z 2
_cell_length_a 10.7277(6)
_cell_length_b 11.7959(5)
_cell_length_c 19.1179(7)
_cell_measurement_reflns_used 7122
_cell_measurement_temperature 130.00(14)
_cell_measurement_theta_max 30.7460
_cell_measurement_theta_min 2.5770
_cell_volume 2167.54(19)
_computing_cell_refinement
;
CrysAlisPro, Agilent Technologies,
Version 1.171.37.35 (release 13-08-2014 CrysAlis171 .NET)
(compiled Aug 13 2014,18:06:01)
;
_computing_data_collection
;
CrysAlisPro, Agilent Technologies,
Version 1.171.37.35 (release 13-08-2014 CrysAlis171 .NET)
(compiled Aug 13 2014,18:06:01)
;
_computing_data_reduction
;
CrysAlisPro, Agilent Technologies,
Version 1.171.37.35 (release 13-08-2014 CrysAlis171 .NET)
(compiled Aug 13 2014,18:06:01)
;
_computing_molecular_graphics 'Diamond 4'
_computing_publication_material SHELXL
_computing_structure_refinement 'SHELXL-2014/7 (Sheldrick, 2014)'
_computing_structure_solution 'SHELXS-2014/7 (Sheldrick, 2014)'
_diffrn_ambient_temperature 130.00(14)
_diffrn_detector_area_resol_mean 16.3560
_diffrn_measured_fraction_theta_full 0.999
_diffrn_measured_fraction_theta_max 0.904
_diffrn_measurement_device_type 'Xcalibur, Sapphire3, Gemini'
_diffrn_measurement_method '\w scans'
_diffrn_radiation_type MoK\a
_diffrn_radiation_wavelength 0.71073
_diffrn_reflns_av_R_equivalents 0.0375
_diffrn_reflns_av_unetI/netI 0.0643
_diffrn_reflns_Laue_measured_fraction_full 0.999
_diffrn_reflns_Laue_measured_fraction_max 0.904
_diffrn_reflns_limit_h_max 13
_diffrn_reflns_limit_h_min -15
_diffrn_reflns_limit_k_max 16
_diffrn_reflns_limit_k_min -17
_diffrn_reflns_limit_l_max 27
_diffrn_reflns_limit_l_min -28
_diffrn_reflns_number 27582
_diffrn_reflns_point_group_measured_fraction_full 0.999
_diffrn_reflns_point_group_measured_fraction_max 0.904
_diffrn_reflns_theta_full 25.242
_diffrn_reflns_theta_max 32.405
_diffrn_reflns_theta_min 2.288
_diffrn_source 'Enhance (Mo) X-ray Source'
_exptl_absorpt_coefficient_mu 5.949
_exptl_absorpt_correction_T_max 1.00000
_exptl_absorpt_correction_T_min 0.78859
_exptl_absorpt_correction_type multi-scan
_exptl_absorpt_process_details
;
CrysAlisPro, Agilent Technologies,
Version 1.171.37.35 (release 13-08-2014 CrysAlis171 .NET)
(compiled Aug 13 2014,18:06:01)
Empirical absorption correction using spherical harmonics,
 implemented in SCALE3 ABSPACK scaling algorithm.
Empirical absorption correction using spherical harmonics,
 implemented in SCALE3 ABSPACK scaling algorithm.
;
_exptl_crystal_colour 'clear pale yellow'
_exptl_crystal_density_diffrn 1.857
_exptl_crystal_description prism
_exptl_crystal_F_000 1156
_exptl_crystal_size_max 0.2000
_exptl_crystal_size_mid 0.2000
_exptl_crystal_size_min 0.1000
_refine_diff_density_max 1.363
_refine_diff_density_min -1.061
_refine_diff_density_rms 0.131
_refine_ls_extinction_method none
_refine_ls_goodness_of_fit_ref 1.032
_refine_ls_hydrogen_treatment constr
_refine_ls_matrix_type full
_refine_ls_number_parameters 506
_refine_ls_number_reflns 14088
_refine_ls_number_restraints 36
_refine_ls_restrained_S_all 1.032
_refine_ls_R_factor_all 0.0788
_refine_ls_R_factor_gt 0.0449
_refine_ls_shift/su_max 0.001
_refine_ls_shift/su_mean 0.000
_refine_ls_structure_factor_coef Fsqd
_refine_ls_weighting_details 'w=1/[\s^2^(Fo^2^)+(0.0437P)^2^] where P=(Fo^2^+2Fc^2^)/3'
_refine_ls_weighting_scheme calc
_refine_ls_wR_factor_gt 0.0961
_refine_ls_wR_factor_ref 0.1064
_reflns_Friedel_coverage 0.000
_reflns_number_gt 9517
_reflns_number_total 14088
_reflns_threshold_expression 'I > 2\s(I)'
_cod_data_source_file d0dt00609b2.cif
_cod_data_source_block added_by_encifer_CCDC2
_cod_depositor_comments 'Adding full bibliography for 7703867--7703872.cif.'
_cod_original_cell_volume 2167.5(2)
_cod_database_code 7703871
_shelx_shelxl_version_number 2014/7
_shelx_space_group_comment
; 
The symmetry employed for this shelxl refinement is uniquely defined 
by the following loop, which should always be used as a source of 
symmetry information in preference to the above space-group names. 
They are only intended as comments. 
;

loop_
_space_group_symop_operation_xyz
'x, y, z'
'-x, -y, -z'

loop_
_atom_site_label
_atom_site_type_symbol
_atom_site_fract_x
_atom_site_fract_y
_atom_site_fract_z
_atom_site_U_iso_or_equiv
_atom_site_adp_type
_atom_site_occupancy
_atom_site_site_symmetry_order
_atom_site_calc_flag
_atom_site_refinement_flags_posn
_atom_site_refinement_flags_adp
_atom_site_refinement_flags_occupancy
_atom_site_disorder_assembly
_atom_site_disorder_group
Mo1 Mo 0.34930(3) 0.74204(3) 0.23432(2) 0.02097(7) Uani 1 1 d . . . . .
Br1 Br 0.79931(4) 0.60361(4) 0.03204(2) 0.03880(10) Uani 1 1 d . . . . .
Br2 Br 0.65673(6) 0.74264(5) 0.47371(2) 0.05718(14) Uani 1 1 d . . . . .
Br5 Br 0.27357(4) 1.03874(3) -0.03032(2) 0.02846(8) Uani 1 1 d . . . . .
Br6 Br 0.28306(4) 0.17900(4) 0.14992(2) 0.03644(10) Uani 1 1 d . . . . .
Br7 Br 0.00681(4) 0.49309(5) 0.39212(2) 0.04683(12) Uani 1 1 d . . . . .
P1 P 0.53646(9) 0.52939(8) 0.27761(4) 0.02136(17) Uani 1 1 d . . . . .
P2 P 0.23616(8) 0.65949(8) 0.15997(4) 0.01821(16) Uani 1 1 d . . . . .
O1 O 0.1589(3) 0.7296(3) 0.36867(13) 0.0412(7) Uani 1 1 d . . . . .
O2 O 0.1124(3) 1.0068(3) 0.18710(14) 0.0356(6) Uani 1 1 d . . . . .
O3 O 0.5168(3) 0.8247(3) 0.10416(15) 0.0422(7) Uani 1 1 d . . . . .
O4 O 0.4636(4) 0.8876(3) 0.3145(2) 0.0800(14) Uani 1 1 d . . . . .
N1 N 0.6965(3) 0.5426(3) 0.16276(14) 0.0235(6) Uani 1 1 d . . . . .
N2 N 0.6033(3) 0.6074(3) 0.38714(14) 0.0261(6) Uani 1 1 d . . . . .
N5 N 0.2296(3) 0.8454(3) 0.05398(13) 0.0207(5) Uani 1 1 d . . . . .
N6 N 0.2772(3) 0.4157(3) 0.14778(13) 0.0216(5) Uani 1 1 d . . . . .
N7 N 0.0894(3) 0.5891(3) 0.26422(14) 0.0270(6) Uani 1 1 d . . . . .
C1 C 0.7036(3) 0.4847(3) 0.23081(16) 0.0233(7) Uani 1 1 d . . . . .
C2 C 0.8266(4) 0.4013(4) 0.26170(18) 0.0333(8) Uani 1 1 d . . . . .
H2 H 0.8288 0.3609 0.3083 0.040 Uiso 1 1 calc R U . . .
C3 C 0.9447(4) 0.3793(4) 0.2226(2) 0.0383(9) Uani 1 1 d . . . . .
H3 H 1.0283 0.3240 0.2427 0.046 Uiso 1 1 calc R U . . .
C4 C 0.9406(4) 0.4387(4) 0.15322(19) 0.0320(8) Uani 1 1 d . . . . .
H4 H 1.0198 0.4260 0.1257 0.038 Uiso 1 1 calc R U . . .
C5 C 0.8133(3) 0.5176(3) 0.12699(16) 0.0243(7) Uani 1 1 d . . . . .
C6 C 0.5940(3) 0.5053(3) 0.36982(16) 0.0234(7) Uani 1 1 d . . . . .
C7 C 0.6278(4) 0.3937(4) 0.41663(18) 0.0316(8) Uani 1 1 d . . . . .
H7 H 0.6190 0.3248 0.4040 0.038 Uiso 1 1 calc R U . . .
C8 C 0.6759(4) 0.3870(4) 0.48410(19) 0.0378(9) Uani 1 1 d . . . . .
H8 H 0.6997 0.3130 0.5167 0.045 Uiso 1 1 calc R U . . .
C9 C 0.6874(4) 0.4888(4) 0.50128(18) 0.0345(9) Uani 1 1 d . . . . .
H9 H 0.7214 0.4863 0.5449 0.041 Uiso 1 1 calc R U . . .
C10 C 0.6467(4) 0.5957(4) 0.45126(19) 0.0319(8) Uani 1 1 d . . . . .
C11 C 0.5081(4) 0.3834(3) 0.28456(17) 0.0262(7) Uani 1 1 d . . . . .
C12 C 0.3861(4) 0.3820(4) 0.31256(18) 0.0316(8) Uani 1 1 d . . . . .
H12 H 0.3147 0.4553 0.3234 0.038 Uiso 1 1 calc R U . . .
C13 C 0.3727(5) 0.2689(4) 0.3240(2) 0.0441(11) Uani 1 1 d . . . . .
H13 H 0.2910 0.2649 0.3421 0.053 Uiso 1 1 calc R U . . .
C14 C 0.4796(6) 0.1633(5) 0.3088(2) 0.0566(14) Uani 1 1 d . . . . .
H14 H 0.4686 0.0885 0.3115 0.068 Uiso 1 1 calc R U . A 1
C17 C 0.1866(3) 0.7518(3) 0.07018(15) 0.0192(6) Uani 1 1 d . . . . .
C18 C 0.1151(3) 0.7262(3) 0.02288(16) 0.0227(6) Uani 1 1 d . . . . .
H18 H 0.0894 0.6588 0.0349 0.027 Uiso 1 1 calc R U . . .
C19 C 0.0821(3) 0.8029(3) -0.04304(17) 0.0256(7) Uani 1 1 d . . . . .
H19 H 0.0307 0.7897 -0.0750 0.031 Uiso 1 1 calc R U . . .
C20 C 0.1266(3) 0.8982(3) -0.06010(17) 0.0276(7) Uani 1 1 d . . . . .
H20 H 0.1071 0.9506 -0.1039 0.033 Uiso 1 1 calc R U . . .
C21 C 0.2011(3) 0.9135(3) -0.01016(17) 0.0226(6) Uani 1 1 d . . . . .
C22 C 0.3292(3) 0.5027(3) 0.13387(15) 0.0200(6) Uani 1 1 d . . . . .
C23 C 0.4571(3) 0.4809(3) 0.10110(17) 0.0260(7) Uani 1 1 d . . . . .
H23 H 0.4900 0.5438 0.0923 0.031 Uiso 1 1 calc R U . . .
C24 C 0.5335(4) 0.3634(4) 0.0822(2) 0.0332(8) Uani 1 1 d . . . . .
H24 H 0.6182 0.3466 0.0597 0.040 Uiso 1 1 calc R U . . .
C25 C 0.4829(4) 0.2710(4) 0.0970(2) 0.0351(8) Uani 1 1 d . . . . .
H25 H 0.5327 0.1905 0.0860 0.042 Uiso 1 1 calc R U . . .
C26 C 0.3547(3) 0.3042(3) 0.12914(18) 0.0263(7) Uani 1 1 d . . . . .
C27 C 0.0740(3) 0.6593(3) 0.19929(16) 0.0217(6) Uani 1 1 d . . . . .
C28 C -0.0538(3) 0.7366(3) 0.17192(17) 0.0232(7) Uani 1 1 d . . . . .
H28 H -0.0625 0.7837 0.1267 0.028 Uiso 1 1 calc R U . . .
C29 C -0.1697(3) 0.7429(3) 0.21336(17) 0.0258(7) Uani 1 1 d . . . . .
H29 H -0.2566 0.7946 0.1959 0.031 Uiso 1 1 calc R U . . .
C30 C -0.1551(4) 0.6729(4) 0.27966(18) 0.0283(7) Uani 1 1 d . . . . .
H30 H -0.2302 0.6764 0.3089 0.034 Uiso 1 1 calc R U . . .
C31 C -0.0216(4) 0.5959(4) 0.30109(17) 0.0290(8) Uani 1 1 d . . . . .
C32 C 0.2311(4) 0.7258(3) 0.31978(17) 0.0279(7) Uani 1 1 d . . . . .
C33 C 0.2002(4) 0.9094(3) 0.20318(18) 0.0283(7) Uani 1 1 d . . . . .
C34 C 0.4620(4) 0.7855(4) 0.1484(2) 0.0307(8) Uani 1 1 d . . . . .
C35 C 0.4257(4) 0.8288(4) 0.2873(2) 0.0414(10) Uani 1 1 d . . . . .
Br3 Br 0.7723(9) 0.0260(7) 0.2679(5) 0.1093(17) Uani 0.40(2) 1 d . U P B 1
N3 N 0.6333(13) 0.2742(11) 0.2752(6) 0.026(2) Uani 0.40(2) 1 d . U P B 1
C15 C 0.6222(14) 0.1680(11) 0.2865(6) 0.025(3) Uani 0.40(2) 1 d . U P B 1
Br4 Br 0.7316(13) 0.0365(5) 0.2471(6) 0.124(2) Uani 0.60(2) 1 d . U P B 2
N4 N 0.6019(10) 0.2853(8) 0.2624(5) 0.0327(19) Uani 0.60(2) 1 d . U P B 2
C16 C 0.5787(13) 0.1800(8) 0.2748(5) 0.039(2) Uani 0.60(2) 1 d . U P B 2

loop_
_atom_site_aniso_label
_atom_site_aniso_U_11
_atom_site_aniso_U_22
_atom_site_aniso_U_33
_atom_site_aniso_U_23
_atom_site_aniso_U_13
_atom_site_aniso_U_12
Mo1 0.02135(14) 0.01876(14) 0.02481(13) -0.00146(11) -0.00484(10) -0.01005(12)
Br1 0.0409(2) 0.0438(3) 0.02763(18) -0.00351(17) 0.00793(15) -0.0157(2)
Br2 0.0886(4) 0.0530(3) 0.0422(2) -0.0108(2) -0.0188(2) -0.0360(3)
Br5 0.03128(19) 0.02211(18) 0.03054(17) 0.00205(14) -0.00166(13) -0.01163(15)
Br6 0.0371(2) 0.0240(2) 0.0531(2) -0.01274(17) 0.00573(17) -0.01571(17)
Br7 0.0351(2) 0.0666(3) 0.0333(2) 0.0138(2) -0.00049(16) -0.0239(2)
P1 0.0195(4) 0.0226(4) 0.0234(4) -0.0027(3) -0.0010(3) -0.0102(4)
P2 0.0170(4) 0.0191(4) 0.0199(4) -0.0027(3) 0.0002(3) -0.0089(3)
O1 0.0466(17) 0.0474(19) 0.0265(13) -0.0054(12) 0.0033(11) -0.0167(15)
O2 0.0333(15) 0.0245(14) 0.0435(15) -0.0020(12) -0.0074(12) -0.0066(12)
O3 0.0257(14) 0.0384(17) 0.0563(17) 0.0153(14) -0.0004(12) -0.0161(13)
O4 0.120(3) 0.0341(19) 0.100(3) 0.0086(18) -0.074(3) -0.039(2)
N1 0.0228(14) 0.0256(16) 0.0243(13) -0.0048(12) -0.0003(10) -0.0116(13)
N2 0.0243(15) 0.0309(17) 0.0224(13) -0.0066(12) 0.0003(11) -0.0097(13)
N5 0.0193(13) 0.0201(14) 0.0221(12) -0.0015(11) 0.0002(10) -0.0082(12)
N6 0.0197(13) 0.0215(15) 0.0242(13) -0.0048(11) -0.0002(10) -0.0083(12)
N7 0.0244(15) 0.0310(17) 0.0258(14) -0.0013(12) -0.0023(11) -0.0124(14)
C1 0.0223(16) 0.0257(18) 0.0245(15) -0.0047(13) 0.0001(12) -0.0122(15)
C2 0.0261(19) 0.036(2) 0.0275(17) 0.0001(16) -0.0028(14) -0.0039(17)
C3 0.0231(19) 0.045(3) 0.039(2) -0.0039(19) -0.0061(15) -0.0058(18)
C4 0.0227(18) 0.040(2) 0.0364(19) -0.0158(17) 0.0079(14) -0.0131(17)
C5 0.0269(17) 0.0251(18) 0.0233(15) -0.0058(13) 0.0036(12) -0.0131(15)
C6 0.0174(16) 0.0263(18) 0.0254(15) -0.0020(14) 0.0001(12) -0.0087(14)
C7 0.033(2) 0.033(2) 0.0296(17) 0.0002(15) -0.0034(14) -0.0159(18)
C8 0.038(2) 0.042(2) 0.0294(18) 0.0070(17) -0.0088(15) -0.015(2)
C9 0.034(2) 0.050(3) 0.0205(16) -0.0001(16) -0.0055(14) -0.019(2)
C10 0.032(2) 0.036(2) 0.0319(18) -0.0099(16) 0.0018(14) -0.0170(18)
C11 0.0327(19) 0.0254(18) 0.0233(15) -0.0001(14) -0.0017(13) -0.0160(16)
C12 0.034(2) 0.034(2) 0.0310(17) 0.0056(15) -0.0103(15) -0.0206(18)
C13 0.060(3) 0.054(3) 0.036(2) 0.0067(19) -0.0098(19) -0.044(3)
C14 0.101(4) 0.045(3) 0.049(3) -0.017(2) 0.017(3) -0.054(3)
C17 0.0155(15) 0.0200(16) 0.0211(14) -0.0039(12) 0.0014(11) -0.0063(13)
C18 0.0217(16) 0.0239(18) 0.0248(15) -0.0065(13) 0.0033(12) -0.0111(14)
C19 0.0216(17) 0.031(2) 0.0234(15) -0.0075(14) -0.0020(12) -0.0081(15)
C20 0.0233(17) 0.0259(19) 0.0247(16) -0.0029(14) -0.0015(13) -0.0015(15)
C21 0.0171(15) 0.0192(16) 0.0270(15) -0.0023(13) 0.0025(12) -0.0040(13)
C22 0.0194(15) 0.0227(17) 0.0179(13) -0.0050(12) -0.0002(11) -0.0080(13)
C23 0.0207(17) 0.0296(19) 0.0289(16) -0.0061(15) 0.0016(13) -0.0111(15)
C24 0.0227(18) 0.033(2) 0.044(2) -0.0122(17) 0.0076(15) -0.0104(17)
C25 0.029(2) 0.028(2) 0.046(2) -0.0154(17) 0.0078(16) -0.0075(17)
C26 0.0227(17) 0.0232(18) 0.0338(17) -0.0042(14) 0.0011(13) -0.0106(15)
C27 0.0227(16) 0.0191(16) 0.0250(15) -0.0055(13) -0.0006(12) -0.0094(14)
C28 0.0218(16) 0.0226(17) 0.0237(15) -0.0026(13) -0.0003(12) -0.0078(14)
C29 0.0201(16) 0.0250(18) 0.0310(17) -0.0049(14) -0.0003(13) -0.0077(14)
C30 0.0223(17) 0.033(2) 0.0314(17) -0.0040(15) 0.0058(13) -0.0142(16)
C31 0.0295(19) 0.035(2) 0.0247(16) -0.0008(15) -0.0020(13) -0.0164(17)
C32 0.035(2) 0.0263(19) 0.0234(16) -0.0021(14) -0.0065(14) -0.0124(16)
C33 0.0307(19) 0.0254(19) 0.0326(17) -0.0044(15) -0.0028(14) -0.0148(16)
C34 0.0214(17) 0.0253(19) 0.044(2) 0.0035(16) -0.0085(15) -0.0098(15)
C35 0.052(3) 0.025(2) 0.049(2) 0.0036(18) -0.026(2) -0.0168(19)
Br3 0.139(3) 0.0365(14) 0.136(3) -0.0373(17) 0.053(4) -0.0211(18)
N3 0.027(3) 0.026(3) 0.027(3) -0.0054(18) -0.0018(18) -0.012(2)
C15 0.026(3) 0.025(3) 0.027(3) -0.0064(18) -0.0016(18) -0.011(2)
Br4 0.175(4) 0.0340(10) 0.148(4) -0.0414(16) 0.125(3) -0.0405(19)
N4 0.033(3) 0.031(2) 0.033(2) -0.0030(16) 0.0009(17) -0.0130(17)
C16 0.042(3) 0.035(3) 0.040(3) -0.0089(17) 0.0008(18) -0.0143(19)

loop_
_atom_type_symbol
_atom_type_description
_atom_type_scat_dispersion_real
_atom_type_scat_dispersion_imag
_atom_type_scat_source
C C 0.0033 0.0016 'International Tables Vol C Tables 4.2.6.8 and 6.1.1.4'
H H 0.0000 0.0000 'International Tables Vol C Tables 4.2.6.8 and 6.1.1.4'
N N 0.0061 0.0033 'International Tables Vol C Tables 4.2.6.8 and 6.1.1.4'
O O 0.0106 0.0060 'International Tables Vol C Tables 4.2.6.8 and 6.1.1.4'
P P 0.1023 0.0942 'International Tables Vol C Tables 4.2.6.8 and 6.1.1.4'
Br Br -0.2901 2.4595 'International Tables Vol C Tables 4.2.6.8 and 6.1.1.4'
Mo Mo -1.6832 0.6857 'International Tables Vol C Tables 4.2.6.8 and 6.1.1.4'

loop_
_geom_angle_atom_site_label_1
_geom_angle_atom_site_label_2
_geom_angle_atom_site_label_3
_geom_angle
_geom_angle_site_symmetry_1
_geom_angle_site_symmetry_3
_geom_angle_publ_flag
C33 Mo1 C35 87.63(15) . . ?
C33 Mo1 C32 87.06(15) . . ?
C35 Mo1 C32 88.71(16) . . ?
C33 Mo1 C34 86.71(15) . . ?
C35 Mo1 C34 85.57(16) . . ?
C32 Mo1 C34 171.71(15) . . ?
C33 Mo1 P2 85.57(9) . . ?
C35 Mo1 P2 172.95(11) . . ?
C32 Mo1 P2 92.79(9) . . ?
C34 Mo1 P2 92.18(9) . . ?
C33 Mo1 P1 178.35(11) . . ?
C35 Mo1 P1 91.71(12) . . ?
C32 Mo1 P1 91.41(10) . . ?
C34 Mo1 P1 94.76(10) . . ?
P2 Mo1 P1 95.13(3) . . ?
C1 P1 C11 101.12(16) . . ?
C1 P1 C6 99.41(14) . . ?
C11 P1 C6 97.63(15) . . ?
C1 P1 Mo1 117.91(11) . . ?
C11 P1 Mo1 120.78(11) . . ?
C6 P1 Mo1 116.03(12) . . ?
C27 P2 C22 105.25(14) . . ?
C27 P2 C17 103.22(14) . . ?
C22 P2 C17 98.24(14) . . ?
C27 P2 Mo1 112.52(10) . . ?
C22 P2 Mo1 120.25(9) . . ?
C17 P2 Mo1 115.18(10) . . ?
C5 N1 C1 116.8(3) . . ?
C10 N2 C6 116.6(3) . . ?
C21 N5 C17 117.2(3) . . ?
C26 N6 C22 116.1(3) . . ?
C31 N7 C27 117.7(3) . . ?
N1 C1 C2 122.0(3) . . ?
N1 C1 P1 113.8(2) . . ?
C2 C1 P1 124.1(3) . . ?
C3 C2 C1 118.9(3) . . ?
C2 C3 C4 120.3(3) . . ?
C5 C4 C3 116.4(3) . . ?
N1 C5 C4 125.6(3) . . ?
N1 C5 Br1 115.5(2) . . ?
C4 C5 Br1 118.9(3) . . ?
N2 C6 C7 122.3(3) . . ?
N2 C6 P1 113.4(2) . . ?
C7 C6 P1 124.3(3) . . ?
C6 C7 C8 118.2(3) . . ?
C9 C8 C7 119.7(4) . . ?
C8 C9 C10 116.9(3) . . ?
N2 C10 C9 126.3(3) . . ?
N2 C10 Br2 115.2(3) . . ?
C9 C10 Br2 118.5(3) . . ?
N4 C11 C12 121.1(5) . . ?
C12 C11 N3 126.4(5) . . ?
N4 C11 P1 119.8(4) . . ?
C12 C11 P1 119.1(3) . . ?
N3 C11 P1 112.8(5) . . ?
C11 C12 C13 118.0(4) . . ?
C14 C13 C12 119.5(4) . . ?
C16 C14 C13 116.0(6) . . ?
C13 C14 C15 119.8(5) . . ?
N5 C17 C18 122.4(3) . . ?
N5 C17 P2 113.7(2) . . ?
C18 C17 P2 123.9(2) . . ?
C17 C18 C19 118.9(3) . . ?
C20 C19 C18 119.0(3) . . ?
C19 C20 C21 117.7(3) . . ?
N5 C21 C20 124.8(3) . . ?
N5 C21 Br5 114.4(2) . . ?
C20 C21 Br5 120.8(2) . . ?
N6 C22 C23 123.2(3) . . ?
N6 C22 P2 120.9(2) . . ?
C23 C22 P2 115.8(2) . . ?
C24 C23 C22 118.3(3) . . ?
C23 C24 C25 119.6(3) . . ?
C24 C25 C26 116.7(3) . . ?
N6 C26 C25 126.0(3) . . ?
N6 C26 Br6 116.5(2) . . ?
C25 C26 Br6 117.5(3) . . ?
N7 C27 C28 121.7(3) . . ?
N7 C27 P2 112.7(2) . . ?
C28 C27 P2 124.9(2) . . ?
C27 C28 C29 118.9(3) . . ?
C30 C29 C28 119.9(3) . . ?
C29 C30 C31 116.3(3) . . ?
N7 C31 C30 125.5(3) . . ?
N7 C31 Br7 115.7(3) . . ?
C30 C31 Br7 118.8(3) . . ?
O1 C32 Mo1 173.0(3) . . ?
O2 C33 Mo1 178.0(3) . . ?
O3 C34 Mo1 170.8(3) . . ?
O4 C35 Mo1 174.6(3) . . ?
C15 N3 C11 115.5(9) . . ?
N3 C15 C14 119.9(9) . . ?
N3 C15 Br3 118.4(9) . . ?
C14 C15 Br3 121.5(7) . . ?
C11 N4 C16 116.2(7) . . ?
C14 C16 N4 127.8(8) . . ?
C14 C16 Br4 119.0(6) . . ?
N4 C16 Br4 112.6(6) . . ?

loop_
_geom_bond_atom_site_label_1
_geom_bond_atom_site_label_2
_geom_bond_distance
_geom_bond_site_symmetry_2
_geom_bond_publ_flag
Mo1 C33 1.987(4) . ?
Mo1 C35 1.989(3) . ?
Mo1 C32 2.010(4) . ?
Mo1 C34 2.071(4) . ?
Mo1 P2 2.4928(8) . ?
Mo1 P1 2.5290(10) . ?
Br1 C5 1.900(3) . ?
Br2 C10 1.904(4) . ?
Br5 C21 1.905(3) . ?
Br6 C26 1.899(3) . ?
Br7 C31 1.904(3) . ?
P1 C1 1.844(3) . ?
P1 C11 1.849(3) . ?
P1 C6 1.853(3) . ?
P2 C27 1.835(3) . ?
P2 C22 1.839(3) . ?
P2 C17 1.851(3) . ?
O1 C32 1.156(4) . ?
O2 C33 1.154(4) . ?
O3 C34 1.128(4) . ?
O4 C35 1.147(4) . ?
N1 C5 1.320(4) . ?
N1 C1 1.350(4) . ?
N2 C10 1.313(4) . ?
N2 C6 1.348(4) . ?
N5 C21 1.324(4) . ?
N5 C17 1.342(4) . ?
N6 C26 1.327(4) . ?
N6 C22 1.336(4) . ?
N7 C31 1.310(4) . ?
N7 C27 1.345(4) . ?
C1 C2 1.383(5) . ?
C2 C3 1.366(5) . ?
C3 C4 1.379(5) . ?
C4 C5 1.373(5) . ?
C6 C7 1.381(5) . ?
C7 C8 1.408(5) . ?
C8 C9 1.355(6) . ?
C9 C10 1.372(5) . ?
C11 N4 1.293(9) . ?
C11 C12 1.376(5) . ?
C11 N3 1.452(13) . ?
C12 C13 1.377(5) . ?
C13 C14 1.358(7) . ?
C14 C16 1.264(11) . ?
C14 C15 1.572(14) . ?
C17 C18 1.381(4) . ?
C18 C19 1.392(5) . ?
C19 C20 1.372(5) . ?
C20 C21 1.377(4) . ?
C22 C23 1.400(4) . ?
C23 C24 1.383(5) . ?
C24 C25 1.383(5) . ?
C25 C26 1.384(5) . ?
C27 C28 1.380(4) . ?
C28 C29 1.397(5) . ?
C29 C30 1.366(5) . ?
C30 C31 1.393(5) . ?
Br3 C15 1.847(13) . ?
N3 C15 1.285(15) . ?
Br4 C16 1.926(9) . ?
N4 C16 1.341(11) . ?
